data_4113579
loop_
_publ_author_name
'Katharina M. Fromm'
'Estelle D. Gueneau'
'Gerald Bernardinelli'
'Helmut Goesmann'
'J. Weber'
'M.-J. Mayor-L\'opez'
'P. Boulet'
'H. Chermette'

_publ_contact_author
;
        Fromm Katharina M.
        Department for Inorganic Chemistry
        University of Geneva, Sciences II
        30, Quai Ernest-Ansermet
        CH-1211 Geneva 4
        Switzerland
;
_publ_contact_author_email katharina.fromm@chiam.unige.ch
_publ_contact_author_fax '041 22 702-6069'
_publ_contact_author_phone '041 22 702-6032'
_publ_section_title
;
 Understanding the Formation of New Clusters of Alkali and Alkaline Earth
 Metals: A New Synthetic Approach, Single-Crystal Structures, and
 Theoretical Calculations
;
_journal_name_full 'Journal of the American Chemical Society'
_journal_page_first 3593
_journal_page_last 3604
_journal_paper_doi 10.1021/ja0205737
_journal_volume 125
_journal_year 2003
_chemical_formula_sum 'C32 H68 I Li4 O8 Sr'
_chemical_formula_weight 839.15
_chemical_name_systematic
; 
 ? 
;
_space_group_IT_number 85
_symmetry_cell_setting tetragonal
_symmetry_space_group_name_Hall '-P 4a'
_symmetry_space_group_name_H-M 'P 4/n :2'
_atom_sites_solution_hydrogens geom
_atom_sites_solution_primary direct
_atom_sites_solution_secondary difmap
_audit_creation_method SHELXL-97
_cell_angle_alpha 90.00
_cell_angle_beta 90.00
_cell_angle_gamma 90.00
_cell_formula_units_Z 2
_cell_length_a 15.5078(10)
_cell_length_b 15.5078(10)
_cell_length_c 10.1836(7)
_cell_measurement_temperature 200(2)
_cell_volume 2449.1(3)
_computing_structure_refinement 'SHELXL-97 (Sheldrick, 1997)'
_computing_structure_solution 'SHELXS-97 (Sheldrick, 1990)'
_diffrn_ambient_temperature 200(2)
_diffrn_measured_fraction_theta_full 0.996
_diffrn_measured_fraction_theta_max 0.996
_diffrn_radiation_monochromator graphite
_diffrn_radiation_source 'fine-focus sealed tube'
_diffrn_radiation_type MoK\a
_diffrn_radiation_wavelength 0.71073
_diffrn_reflns_av_R_equivalents 0.0832
_diffrn_reflns_av_sigmaI/netI 0.0455
_diffrn_reflns_limit_h_max 19
_diffrn_reflns_limit_h_min -19
_diffrn_reflns_limit_k_max 19
_diffrn_reflns_limit_k_min -19
_diffrn_reflns_limit_l_max 12
_diffrn_reflns_limit_l_min -12
_diffrn_reflns_number 28356
_diffrn_reflns_theta_full 26.00
_diffrn_reflns_theta_max 26.00
_diffrn_reflns_theta_min 2.39
_exptl_absorpt_coefficient_mu 7.069
_exptl_crystal_colour colorless
_exptl_crystal_density_diffrn 4.552
_exptl_crystal_F_000 3480
_refine_diff_density_max 0.654
_refine_diff_density_min -0.446
_refine_diff_density_rms 0.107
_refine_ls_extinction_method none
_refine_ls_goodness_of_fit_ref 0.816
_refine_ls_hydrogen_treatment mixed
_refine_ls_matrix_type full
_refine_ls_number_parameters 146
_refine_ls_number_reflns 2409
_refine_ls_number_restraints 0
_refine_ls_restrained_S_all 0.816
_refine_ls_R_factor_all 0.1008
_refine_ls_R_factor_gt 0.0679
_refine_ls_shift/su_max 0.366
_refine_ls_shift/su_mean 0.034
_refine_ls_structure_factor_coef Fsqd
_refine_ls_weighting_details 'calc w=1/[\s^2^(Fo^2^)+(0.1746P)^2^+0.0000P] where P=(Fo^2^+2Fc^2^)/3'
_refine_ls_weighting_scheme calc
_refine_ls_wR_factor_gt 0.1884
_refine_ls_wR_factor_ref 0.2130
_reflns_number_gt 1452
_reflns_number_total 2409
_reflns_threshold_expression >2sigma(I)
_cod_data_source_file ja0205737_2.cif
_cod_data_source_block compound_[ISr(tOBu)4{Li(thf)}4(OH)]
_cod_original_sg_symbol_H-M 'P 4/n'
_cod_database_code 4113579

loop_
_symmetry_equiv_pos_as_xyz
'x, y, z'
'-y+1/2, x, z'
'y, -x+1/2, z'
'-x+1/2, -y+1/2, z'
'-x, -y, -z'
'y-1/2, -x, -z'
'-y, x-1/2, -z'
'x-1/2, y-1/2, -z'

loop_
_atom_site_label
_atom_site_type_symbol
_atom_site_fract_x
_atom_site_fract_y
_atom_site_fract_z
_atom_site_U_iso_or_equiv
_atom_site_adp_type
_atom_site_occupancy
_atom_site_symmetry_multiplicity
_atom_site_calc_flag
_atom_site_refinement_flags
Sr1 Sr 0.2500 0.2500 0.87282(9) 0.0541(4) Uani 1 4 d S
I1 I 0.2500 0.2500 1.18934(12) 0.1881(9) Uani 1 4 d S
O1 O 0.1499(2) 0.1499(2) 0.7594(4) 0.0642(9) Uani 1 1 d .
O2 O 0.2500 0.2500 0.5854(8) 0.0516(16) Uani 1 4 d S
O3 O 0.2499(3) 0.0398(3) 0.5049(5) 0.0843(12) Uani 1 1 d .
C1 C 0.0916(5) 0.0921(5) 0.8225(7) 0.094(2) Uani 1 1 d .
C2 C 0.090(3) 0.110(3) 0.965(3) 0.15(2) Uani 0.40 1 d P
C3 C 0.0160(12) 0.0755(16) 0.740(3) 0.110(7) Uani 0.40 1 d P
C4 C 0.1416(16) 0.0033(16) 0.835(5) 0.173(17) Uani 0.40 1 d P
C2A C 0.0051(15) 0.1411(13) 0.843(4) 0.25(2) Uani 0.60 1 d P
C3A C 0.124(3) 0.086(4) 0.966(4) 0.28(3) Uani 0.60 1 d P
C4A C 0.070(2) 0.0202(15) 0.734(3) 0.200(14) Uani 0.60 1 d P
C5 C 0.3118(11) 0.015(3) 0.432(2) 0.41(3) Uani 1 1 d .
C6 C 0.1877(11) 0.012(3) 0.436(3) 0.43(3) Uani 1 1 d .
C7 C 0.2783(17) -0.0152(14) 0.3015(16) 0.244(10) Uani 1 1 d .
C8 C 0.2280(17) -0.058(2) 0.346(3) 0.42(3) Uani 1 1 d .
Li1 Li 0.2498(6) 0.1276(5) 0.6473(9) 0.064(2) Uani 1 1 d .
H1 H 0.2500 0.2500 0.522(13) 0.06(4) Uiso 1 4 d S
O4 O 0.2101(11) 0.7500(12) 0.1104(19) 0.174(6) Uiso 0.50 1 d P
C9 C 0.248(2) 0.8235(19) 0.022(3) 0.182(10) Uiso 0.50 1 d P

loop_
_atom_site_aniso_label
_atom_site_aniso_U_11
_atom_site_aniso_U_22
_atom_site_aniso_U_33
_atom_site_aniso_U_23
_atom_site_aniso_U_13
_atom_site_aniso_U_12
Sr1 0.0601(4) 0.0601(4) 0.0422(5) 0.000 0.000 0.000
I1 0.2587(14) 0.2587(14) 0.0469(6) 0.000 0.000 0.000
O1 0.068(2) 0.064(2) 0.060(2) 0.0035(16) 0.0054(16) -0.0219(16)
O2 0.055(3) 0.055(3) 0.045(4) 0.000 0.000 0.000
O3 0.095(3) 0.076(2) 0.082(3) -0.030(2) 0.001(2) 0.000(2)
C1 0.104(5) 0.102(5) 0.075(4) 0.014(4) 0.014(4) -0.043(4)
C2 0.16(3) 0.22(4) 0.069(15) -0.04(2) 0.054(18) -0.13(3)
C3 0.058(10) 0.101(15) 0.17(2) 0.019(15) -0.001(11) -0.045(10)
C4 0.115(16) 0.093(14) 0.31(5) 0.14(2) -0.06(2) -0.047(13)
C2A 0.140(17) 0.132(14) 0.48(5) -0.01(2) 0.21(3) -0.040(12)
C3A 0.24(4) 0.40(6) 0.20(3) 0.20(4) -0.05(3) -0.18(4)
C4A 0.21(3) 0.122(15) 0.26(3) -0.068(18) 0.10(2) -0.115(18)
C5 0.155(12) 0.79(6) 0.30(3) -0.40(4) -0.060(14) 0.12(2)
C6 0.150(12) 0.82(7) 0.31(3) -0.41(4) 0.041(14) -0.10(2)
C7 0.36(3) 0.243(19) 0.126(11) -0.106(12) 0.060(15) -0.064(19)
C8 0.36(3) 0.55(5) 0.34(3) -0.38(4) 0.22(2) -0.32(3)
Li1 0.085(5) 0.052(4) 0.056(5) 0.002(4) -0.001(4) 0.000(4)

loop_
_atom_type_symbol
_atom_type_description
_atom_type_scat_dispersion_real
_atom_type_scat_dispersion_imag
_atom_type_scat_source
C C 0.0033 0.0016 'International Tables Vol C Tables 4.2.6.8 and 6.1.1.4'
H H 0.0000 0.0000 'International Tables Vol C Tables 4.2.6.8 and 6.1.1.4'
Li Li -0.0003 0.0001 'International Tables Vol C Tables 4.2.6.8 and 6.1.1.4'
O O 0.0106 0.0060 'International Tables Vol C Tables 4.2.6.8 and 6.1.1.4'
Sr Sr -1.5307 3.2498 'International Tables Vol C Tables 4.2.6.8 and 6.1.1.4'
I I -0.4742 1.8119 'International Tables Vol C Tables 4.2.6.8 and 6.1.1.4'

loop_
_geom_angle_atom_site_label_1
_geom_angle_atom_site_label_2
_geom_angle_atom_site_label_3
_geom_angle
_geom_angle_site_symmetry_1
_geom_angle_site_symmetry_3
O1 Sr1 O1 124.50(16) . 4
O1 Sr1 O1 77.48(7) . 2
O1 Sr1 O1 77.48(7) 4 2
O1 Sr1 O1 77.48(7) . 3
O1 Sr1 O1 77.48(7) 4 3
O1 Sr1 O1 124.50(16) 2 3
O1 Sr1 O2 62.25(8) . .
O1 Sr1 O2 62.25(8) 4 .
O1 Sr1 O2 62.25(8) 2 .
O1 Sr1 O2 62.25(8) 3 .
O1 Sr1 Li1 40.79(19) . 3
O1 Sr1 Li1 92.26(18) 4 3
O1 Sr1 Li1 92.31(18) 2 3
O1 Sr1 Li1 40.71(19) 3 3
O2 Sr1 Li1 39.58(16) . 3
O1 Sr1 Li1 40.71(19) . .
O1 Sr1 Li1 92.31(18) 4 .
O1 Sr1 Li1 40.79(19) 2 .
O1 Sr1 Li1 92.26(18) 3 .
O2 Sr1 Li1 39.58(16) . .
Li1 Sr1 Li1 53.56(19) 3 .
O1 Sr1 Li1 92.26(18) . 2
O1 Sr1 Li1 40.79(19) 4 2
O1 Sr1 Li1 40.71(19) 2 2
O1 Sr1 Li1 92.31(18) 3 2
O2 Sr1 Li1 39.58(16) . 2
Li1 Sr1 Li1 79.2(3) 3 2
Li1 Sr1 Li1 53.56(19) . 2
O1 Sr1 Li1 92.31(18) . 4
O1 Sr1 Li1 40.71(19) 4 4
O1 Sr1 Li1 92.26(18) 2 4
O1 Sr1 Li1 40.79(19) 3 4
O2 Sr1 Li1 39.58(16) . 4
Li1 Sr1 Li1 53.56(19) 3 4
Li1 Sr1 Li1 79.2(3) . 4
Li1 Sr1 Li1 53.56(19) 2 4
O1 Sr1 I1 117.75(8) . .
O1 Sr1 I1 117.75(8) 4 .
O1 Sr1 I1 117.75(8) 2 .
O1 Sr1 I1 117.75(8) 3 .
O2 Sr1 I1 180.000(1) . .
Li1 Sr1 I1 140.42(16) 3 .
Li1 Sr1 I1 140.42(16) . .
Li1 Sr1 I1 140.42(16) 2 .
Li1 Sr1 I1 140.42(16) 4 .
O1 Sr1 C3A 166.8(10) . 4
O1 Sr1 C3A 44.9(8) 4 4
O1 Sr1 C3A 104.1(9) 2 4
O1 Sr1 C3A 91.2(12) 3 4
O2 Sr1 C3A 106.6(8) . 4
Li1 Sr1 C3A 126.2(11) 3 4
Li1 Sr1 C3A 134.8(7) . 4
Li1 Sr1 C3A 81.3(7) 2 4
Li1 Sr1 C3A 74.6(10) 4 4
I1 Sr1 C3A 73.4(8) . 4
O1 Sr1 C3A 44.9(8) . .
O1 Sr1 C3A 166.8(10) 4 .
O1 Sr1 C3A 91.2(12) 2 .
O1 Sr1 C3A 104.1(9) 3 .
O2 Sr1 C3A 106.6(8) . .
Li1 Sr1 C3A 81.3(7) 3 .
Li1 Sr1 C3A 74.6(10) . .
Li1 Sr1 C3A 126.2(11) 2 .
Li1 Sr1 C3A 134.8(7) 4 .
I1 Sr1 C3A 73.4(8) . .
C3A Sr1 C3A 146.9(16) 4 .
C1 O1 Li1 130.8(5) . .
C1 O1 Li1 130.5(5) . 3
Li1 O1 Li1 86.6(5) . 3
C1 O1 Sr1 125.5(4) . .
Li1 O1 Sr1 83.5(3) . .
Li1 O1 Sr1 83.4(3) 3 .
Li1 O2 Li1 84.3(2) 2 .
Li1 O2 Li1 84.3(2) 2 4
Li1 O2 Li1 143.3(7) . 4
Li1 O2 Li1 143.3(7) 2 3
Li1 O2 Li1 84.3(2) . 3
Li1 O2 Li1 84.3(2) 4 3
Li1 O2 Sr1 71.6(4) 2 .
Li1 O2 Sr1 71.6(4) . .
Li1 O2 Sr1 71.6(4) 4 .
Li1 O2 Sr1 71.6(4) 3 .
C5 O3 C6 98.5(11) . .
C5 O3 Li1 129.1(11) . .
C6 O3 Li1 129.5(11) . .
O1 C1 C4A 110.1(9) . .
O1 C1 C3 111.0(10) . .
C4A C1 C3 48.5(14) . .
O1 C1 C2 109.3(13) . .
C4A C1 C2 137.8(19) . .
C3 C1 C2 126(2) . .
O1 C1 C3A 105.0(13) . .
C4A C1 C3A 127(2) . .
C3 C1 C3A 142.2(16) . .
C2 C1 C3A 25(4) . .
O1 C1 C2A 107.5(9) . .
C4A C1 C2A 105(2) . .
C3 C1 C2A 58.2(18) . .
C2 C1 C2A 76(3) . .
C3A C1 C2A 101(3) . .
O1 C1 C4 105.8(11) . .
C4A C1 C4 59.9(19) . .
C3 C1 C4 106.6(18) . .
C2 C1 C4 95(3) . .
C3A C1 C4 73(2) . .
C2A C1 C4 146.6(12) . .
C3A C2 C1 84(5) . .
C3A C2 C2A 137(6) . .
C1 C2 C2A 53.6(16) . .
C3A C2 Sr1 78(5) . .
C1 C2 Sr1 80.9(12) . .
C2A C2 Sr1 99.6(16) . .
C4A C3 C2A 127(3) . .
C4A C3 C1 65.8(15) . .
C2A C3 C1 63.9(17) . .
C4A C4 C1 56.2(11) . .
C4A C4 C3A 105(2) . .
C1 C4 C3A 52.7(18) . .
C3 C2A C1 57.9(10) . .
C3 C2A C2 102.5(19) . .
C1 C2A C2 50.0(15) . .
C2 C3A C1 71(5) . .
C2 C3A C4 120(7) . .
C1 C3A C4 54.2(17) . .
C2 C3A Sr1 91(6) . .
C1 C3A Sr1 82.7(12) . .
C4 C3A Sr1 103.4(14) . .
C3 C4A C1 65.7(14) . .
C3 C4A C4 127(3) . .
C1 C4A C4 63.8(18) . .
O3 C5 C7 110.4(15) . .
O3 C5 C6 40.7(7) . .
C7 C5 C6 70.4(12) . .
O3 C5 C8 86.3(13) . .
C7 C5 C8 35.2(12) . .
C6 C5 C8 47.4(11) . .
O3 C6 C8 105.0(18) . .
O3 C6 C5 40.8(7) . .
C8 C6 C5 66.6(12) . .
C8 C7 C5 94(2) . .
C7 C8 C6 96(3) . .
C7 C8 C5 50.8(15) . .
C6 C8 C5 66.0(9) . .
O1 Li1 O1 104.9(5) . 2
O1 Li1 O3 123.2(5) . .
O1 Li1 O3 123.1(5) 2 .
O1 Li1 O2 90.9(4) . .
O1 Li1 O2 90.9(4) 2 .
O3 Li1 O2 114.8(5) . .
O1 Li1 Li1 115.8(3) . 2
O1 Li1 Li1 46.7(3) 2 2
O3 Li1 Li1 118.9(4) . 2
O2 Li1 Li1 47.85(11) . 2
O1 Li1 Li1 46.8(3) . 3
O1 Li1 Li1 115.8(3) 2 3
O3 Li1 Li1 119.0(4) . 3
O2 Li1 Li1 47.85(11) . 3
Li1 Li1 Li1 90.000(1) 2 3
O1 Li1 Sr1 55.8(2) . .
O1 Li1 Sr1 55.8(2) 2 .
O3 Li1 Sr1 176.4(4) . .
O2 Li1 Sr1 68.8(3) . .
Li1 Li1 Sr1 63.22(10) 2 .
Li1 Li1 Sr1 63.22(10) 3 .
O4 O4 C9 111.1(15) 4_565 7_665
O4 O4 C9 67.9(18) 4_565 .
C9 O4 C9 67.4(16) 7_665 .
O4 O4 C9 65.9(17) 4_565 4_565
C9 O4 C9 66.8(16) 7_665 4_565
C9 O4 C9 93(2) . 4_565
O4 C9 O4 106(2) 6_565 .
O4 C9 O4 105(2) 6_565 4_565
O4 C9 O4 46.2(17) . 4_565
O4 C9 C9 61(2) 6_565 7_665
O4 C9 C9 53.0(15) . 7_665
O4 C9 C9 85.6(17) 4_565 7_665
O4 C9 C9 60(2) 6_565 6_565
O4 C9 C9 86.3(17) . 6_565
O4 C9 C9 52.6(15) 4_565 6_565
C9 C9 C9 85.8(12) 7_665 6_565

loop_
_geom_bond_atom_site_label_1
_geom_bond_atom_site_label_2
_geom_bond_distance
_geom_bond_site_symmetry_2
Sr1 O1 2.480(3) .
Sr1 O1 2.480(3) 4
Sr1 O1 2.480(3) 2
Sr1 O1 2.480(3) 3
Sr1 O2 2.927(9) .
Sr1 Li1 2.980(9) 3
Sr1 Li1 2.980(9) .
Sr1 Li1 2.980(9) 2
Sr1 Li1 2.980(9) 4
Sr1 I1 3.2232(16) .
Sr1 C3A 3.35(3) 4
Sr1 C3A 3.35(3) .
O1 C1 1.426(7) .
O1 Li1 1.956(10) .
O1 Li1 1.959(10) 3
O2 Li1 2.001(8) 2
O2 Li1 2.001(8) .
O2 Li1 2.001(8) 4
O2 Li1 2.001(8) 3
O3 C5 1.271(16) .
O3 C6 1.270(15) .
O3 Li1 1.989(10) .
C1 C4A 1.47(2) .
C1 C3 1.47(2) .
C1 C2 1.48(3) .
C1 C3A 1.55(4) .
C1 C2A 1.56(2) .
C1 C4 1.59(3) .
C2 C3A 0.65(10) .
C2 C2A 1.88(6) .
C3 C4A 1.21(3) .
C3 C2A 1.47(4) .
C4 C4A 1.53(4) .
C4 C3A 1.87(6) .
C5 C7 1.50(2) .
C5 C6 1.93(2) .
C5 C8 1.94(3) .
C6 C8 1.55(3) .
C7 C8 1.12(2) .
Li1 O1 1.959(10) 2
Li1 Li1 2.685(11) 2
Li1 Li1 2.685(11) 3
O4 O4 1.24(4) 4_565
O4 C9 1.45(4) 7_665
O4 C9 1.57(3) .
O4 C9 1.59(3) 4_565
C9 O4 1.45(4) 6_565
C9 O4 1.59(3) 4_565
C9 C9 1.68(4) 7_665
C9 C9 1.68(4) 6_565
